data_1572147
loop_
_publ_author_name
'Kreimer, Lisa N.'
'Hadlington, Terrance J.'

_publ_section_title
;
 Macrocyclic bis-diphosphenes demonstrating bimetallic <i>exo</i>- and
 <i>endo</i>-cyclic binding modes.
;
_journal_issue 35
_journal_name_full 'Chemical science'
_journal_page_first 14154
_journal_page_last 14160
_journal_paper_doi 10.1039/d4sc03516j
_journal_volume 15
_journal_year 2024
_chemical_formula_moiety 'C66 H88 N8 Ni2 O2 P4'
_chemical_formula_sum 'C66 H88 N8 Ni2 O2 P4'
_chemical_formula_weight 1266.74
_space_group_crystal_system monoclinic
_space_group_IT_number 14
_space_group_name_Hall '-P 2yn'
_space_group_name_H-M_alt 'P 1 21/n 1'
_atom_sites_solution_hydrogens mixed
_audit_creation_method SHELXL-2018/3
_audit_update_record
;
2024-05-23 deposited with the CCDC.	2024-07-16 downloaded from the CCDC.
;
_cell_angle_alpha 90
_cell_angle_beta 93.10(3)
_cell_angle_gamma 90
_cell_formula_units_Z 2
_cell_length_a 9.890(2)
_cell_length_b 21.590(4)
_cell_length_c 15.520(3)
_cell_measurement_reflns_used 2000
_cell_measurement_temperature 150(2)
_cell_measurement_theta_max 32.50
_cell_measurement_theta_min 1.92
_cell_volume 3309.1(11)
_computing_structure_refinement 'SHELXL-2018/3 (Sheldrick, 2018)'
_diffrn_ambient_temperature 150(2)
_diffrn_detector Pilatus300K
_diffrn_detector_area_resol_mean 5.81
_diffrn_measured_fraction_theta_full 0.999
_diffrn_measured_fraction_theta_max 0.999
_diffrn_measurement_device_type 'STOE StadiVari'
_diffrn_measurement_method '\w scans'
_diffrn_radiation_collimation '0.6 mm diameter'
_diffrn_radiation_monochromator 'Graded multilayer mirror'
_diffrn_radiation_type 'Mo K\a'
_diffrn_radiation_wavelength 0.71073
_diffrn_reflns_av_R_equivalents 0.0949
_diffrn_reflns_av_unetI/netI 0.1324
_diffrn_reflns_Laue_measured_fraction_full 0.999
_diffrn_reflns_Laue_measured_fraction_max 0.999
_diffrn_reflns_limit_h_max 9
_diffrn_reflns_limit_h_min -12
_diffrn_reflns_limit_k_max 26
_diffrn_reflns_limit_k_min -26
_diffrn_reflns_limit_l_max 19
_diffrn_reflns_limit_l_min -19
_diffrn_reflns_number 31963
_diffrn_reflns_point_group_measured_fraction_full 0.999
_diffrn_reflns_point_group_measured_fraction_max 0.999
_diffrn_reflns_theta_full 25.242
_diffrn_reflns_theta_max 25.997
_diffrn_reflns_theta_min 2.299
_diffrn_source 'Genix 3D HF Mo'
_diffrn_source_current 1.000
_diffrn_source_power 0.050
_diffrn_source_voltage 50
_exptl_absorpt_coefficient_mu 0.714
_exptl_absorpt_correction_T_max 1.000
_exptl_absorpt_correction_T_min 0.861
_exptl_absorpt_correction_type empirical
_exptl_absorpt_process_details 'STOE X-AREA 1.76'
_exptl_crystal_colour red
_exptl_crystal_density_diffrn 1.271
_exptl_crystal_description block
_exptl_crystal_F_000 1344
_exptl_crystal_size_max 0.21
_exptl_crystal_size_mid 0.15
_exptl_crystal_size_min 0.13
_refine_diff_density_max 0.386
_refine_diff_density_min -0.298
_refine_diff_density_rms 0.077
_refine_ls_extinction_method none
_refine_ls_goodness_of_fit_ref 0.923
_refine_ls_hydrogen_treatment mixed
_refine_ls_matrix_type full
_refine_ls_number_parameters 384
_refine_ls_number_reflns 6499
_refine_ls_number_restraints 0
_refine_ls_restrained_S_all 0.923
_refine_ls_R_factor_all 0.1306
_refine_ls_R_factor_gt 0.0518
_refine_ls_shift/su_max 0.001
_refine_ls_shift/su_mean 0.000
_refine_ls_structure_factor_coef Fsqd
_refine_ls_weighting_details 'w=1/[\s^2^(Fo^2^)+(0.0408P)^2^] where P=(Fo^2^+2Fc^2^)/3'
_refine_ls_weighting_scheme calc
_refine_ls_wR_factor_gt 0.0841
_refine_ls_wR_factor_ref 0.1020
_reflns_Friedel_coverage 0.000
_reflns_number_gt 3564
_reflns_number_total 6499
_reflns_threshold_expression 'I > 2\s(I)'
_cod_data_source_file d4sc03516j2.cif
_cod_data_source_block 2a
_cod_depositor_comments 'Adding full bibliography for 1572143--1572150.cif.'
_cod_original_cell_volume 3309.1(12)
_cod_original_sg_symbol_H-M 'P 21/n'
_cod_database_code 1572147
_shelx_shelxl_version_number 2018/3
_shelx_space_group_comment
;
The symmetry employed for this shelxl refinement is uniquely defined
by the following loop, which should always be used as a source of
symmetry information in preference to the above space-group names.
They are only intended as comments.
;

loop_
_space_group_symop_operation_xyz
'x, y, z'
'-x+1/2, y+1/2, -z+1/2'
'-x, -y, -z'
'x-1/2, -y-1/2, z-1/2'

loop_
_atom_site_label
_atom_site_type_symbol
_atom_site_fract_x
_atom_site_fract_y
_atom_site_fract_z
_atom_site_U_iso_or_equiv
_atom_site_adp_type
_atom_site_occupancy
_atom_site_site_symmetry_order
_atom_site_calc_flag
_atom_site_refinement_flags_posn
_atom_site_refinement_flags_adp
_atom_site_refinement_flags_occupancy
_atom_site_disorder_assembly
_atom_site_disorder_group
Ni1 Ni 0.19481(4) 0.14285(2) 0.60123(3) 0.01984(13) Uani 1 1 d . . . . .
P2 P -0.02777(8) 0.13768(5) 0.56316(6) 0.0234(2) Uani 1 1 d . . . . .
P1 P 0.10225(9) 0.06663(5) 0.51747(6) 0.0231(2) Uani 1 1 d . . . . .
N2 N 0.4850(3) 0.13974(16) 0.5709(2) 0.0303(8) Uani 1 1 d . . . . .
O1 O -0.0648(2) 0.00289(12) 0.64669(16) 0.0294(6) Uani 1 1 d . . . . .
N3 N 0.1899(3) 0.27490(14) 0.65974(19) 0.0239(7) Uani 1 1 d . . . . .
C25 C 0.2172(3) 0.21383(17) 0.6761(2) 0.0211(8) Uani 1 1 d . . . . .
N4 N 0.2797(3) 0.21518(15) 0.75764(19) 0.0260(8) Uani 1 1 d . . . . .
N1 N 0.4261(3) 0.05724(15) 0.6357(2) 0.0309(8) Uani 1 1 d . . . . .
C28 C 0.1193(3) 0.29793(17) 0.5805(2) 0.0256(9) Uani 1 1 d . . . . .
H28 H 0.100545 0.261810 0.541334 0.031 Uiso 1 1 calc R U . . .
C16 C 0.3741(3) 0.11129(18) 0.6025(2) 0.0245(9) Uani 1 1 d . . . . .
C2 C -0.0751(3) 0.11129(18) 0.6716(2) 0.0228(9) Uani 1 1 d . . . . .
C1 C -0.0876(3) 0.05047(18) 0.7038(2) 0.0233(9) Uani 1 1 d . . . . .
C7 C -0.1101(3) -0.02848(18) 0.8225(2) 0.0259(9) Uani 1 1 d . . . . .
C6 C -0.1207(3) 0.03788(18) 0.7886(2) 0.0239(9) Uani 1 1 d . . . . .
C27 C 0.2356(4) 0.3126(2) 0.7280(3) 0.0357(10) Uani 1 1 d . . . . .
C5 C -0.1503(4) 0.0873(2) 0.8410(3) 0.0321(10) Uani 1 1 d . . . . .
H5 H -0.174351 0.079847 0.898534 0.039 Uiso 1 1 calc R U . . .
C15 C -0.2041(5) -0.0397(2) 0.8966(3) 0.0507(12) Uani 1 1 d . . . . .
H15A H -0.298088 -0.031785 0.876280 0.076 Uiso 1 1 calc R U . . .
H15B H -0.179117 -0.011643 0.944541 0.076 Uiso 1 1 calc R U . . .
H15C H -0.195104 -0.082665 0.916282 0.076 Uiso 1 1 calc R U . . .
C4 C -0.1452(4) 0.1477(2) 0.8107(3) 0.0355(10) Uani 1 1 d . . . . .
H4 H -0.168957 0.181257 0.846564 0.043 Uiso 1 1 calc R U . . .
C3 C -0.1057(3) 0.15884(18) 0.7286(3) 0.0300(10) Uani 1 1 d . . . . .
H3 H -0.098909 0.200527 0.709723 0.036 Uiso 1 1 calc R U . . .
C31 C 0.3253(3) 0.15998(18) 0.8050(2) 0.0299(10) Uani 1 1 d . . . . .
H31 H 0.308408 0.123558 0.766098 0.036 Uiso 1 1 calc R U . . .
C22 C 0.4819(4) 0.20163(19) 0.5317(3) 0.0321(10) Uani 1 1 d . . . . .
H22 H 0.385525 0.215844 0.527529 0.038 Uiso 1 1 calc R U . . .
C19 C 0.3448(4) 0.0096(2) 0.6771(3) 0.0358(10) Uani 1 1 d . . . . .
H19 H 0.253679 0.027812 0.686156 0.043 Uiso 1 1 calc R U . . .
C26 C 0.2914(4) 0.27528(19) 0.7891(3) 0.0317(10) Uani 1 1 d . . . . .
C18 C 0.6007(4) 0.1035(2) 0.5844(3) 0.0403(11) Uani 1 1 d . . . . .
C17 C 0.5640(4) 0.0522(2) 0.6240(3) 0.0404(12) Uani 1 1 d . . . . .
C13 C -0.1114(3) -0.05632(17) 0.6640(2) 0.0223(9) Uani 1 1 d . . . . .
C8 C -0.1388(3) -0.07363(18) 0.7482(2) 0.0231(9) Uani 1 1 d . . . . .
C9 C -0.1822(4) -0.13409(19) 0.7615(2) 0.0323(10) Uani 1 1 d . . . . .
H9 H -0.203604 -0.147019 0.817638 0.039 Uiso 1 1 calc R U . . .
C30 C -0.0154(4) 0.3269(2) 0.6006(3) 0.0425(12) Uani 1 1 d . . . . .
H30A H -0.072565 0.295637 0.626470 0.064 Uiso 1 1 calc R U . . .
H30B H -0.060763 0.342342 0.547159 0.064 Uiso 1 1 calc R U . . .
H30C H 0.000294 0.361273 0.641075 0.064 Uiso 1 1 calc R U . . .
C10 C -0.1944(4) -0.1755(2) 0.6932(3) 0.0378(11) Uani 1 1 d . . . . .
H10 H -0.222950 -0.216860 0.702819 0.045 Uiso 1 1 calc R U . . .
C32 C 0.4770(4) 0.1636(2) 0.8259(3) 0.0452(12) Uani 1 1 d . . . . .
H32A H 0.524407 0.166641 0.772247 0.068 Uiso 1 1 calc R U . . .
H32B H 0.507074 0.126302 0.857451 0.068 Uiso 1 1 calc R U . . .
H32C H 0.497464 0.200224 0.861629 0.068 Uiso 1 1 calc R U . . .
C20 C 0.4086(4) -0.0077(2) 0.7652(3) 0.0471(12) Uani 1 1 d . . . . .
H20A H 0.492083 -0.031124 0.757821 0.071 Uiso 1 1 calc R U . . .
H20B H 0.345140 -0.033239 0.796132 0.071 Uiso 1 1 calc R U . . .
H20C H 0.429617 0.030014 0.798321 0.071 Uiso 1 1 calc R U . . .
C33 C 0.2439(4) 0.1501(2) 0.8847(3) 0.0479(12) Uani 1 1 d . . . . .
H33A H 0.261984 0.184106 0.925575 0.072 Uiso 1 1 calc R U . . .
H33B H 0.270315 0.110735 0.912204 0.072 Uiso 1 1 calc R U . . .
H33C H 0.147068 0.149131 0.867593 0.072 Uiso 1 1 calc R U . . .
C29 C 0.2089(4) 0.34350(19) 0.5342(3) 0.0404(11) Uani 1 1 d . . . . .
H29A H 0.217725 0.381929 0.567627 0.061 Uiso 1 1 calc R U . . .
H29B H 0.167655 0.352575 0.476738 0.061 Uiso 1 1 calc R U . . .
H29C H 0.298639 0.325200 0.528536 0.061 Uiso 1 1 calc R U . . .
C14 C 0.0371(4) -0.0391(2) 0.8570(3) 0.0504(13) Uani 1 1 d . . . . .
H14A H 0.047424 -0.081776 0.877747 0.076 Uiso 1 1 calc R U . . .
H14B H 0.058810 -0.010343 0.904704 0.076 Uiso 1 1 calc R U . . .
H14C H 0.098693 -0.031803 0.810698 0.076 Uiso 1 1 calc R U . . .
C24 C 0.5626(4) 0.2477(2) 0.5881(3) 0.0532(13) Uani 1 1 d . . . . .
H24A H 0.523245 0.250475 0.644629 0.080 Uiso 1 1 calc R U . . .
H24B H 0.559593 0.288530 0.560470 0.080 Uiso 1 1 calc R U . . .
H24C H 0.656788 0.233802 0.595622 0.080 Uiso 1 1 calc R U . . .
C23 C 0.5318(4) 0.1992(2) 0.4403(3) 0.0436(12) Uani 1 1 d . . . . .
H23A H 0.627091 0.186475 0.442659 0.065 Uiso 1 1 calc R U . . .
H23B H 0.522952 0.240266 0.413729 0.065 Uiso 1 1 calc R U . . .
H23C H 0.477503 0.169260 0.405899 0.065 Uiso 1 1 calc R U . . .
C21 C 0.3240(5) -0.0466(2) 0.6193(3) 0.0584(14) Uani 1 1 d . . . . .
H21A H 0.282298 -0.033777 0.563441 0.088 Uiso 1 1 calc R U . . .
H21B H 0.264600 -0.076306 0.646529 0.088 Uiso 1 1 calc R U . . .
H21C H 0.411650 -0.066188 0.610619 0.088 Uiso 1 1 calc R U . . .
C12 C -0.1239(3) -0.09668(17) 0.5933(2) 0.0229(9) Uani 1 1 d . . . . .
C11 C -0.1649(4) -0.15664(18) 0.6114(2) 0.0338(10) Uani 1 1 d . . . . .
H11 H -0.172936 -0.185816 0.565603 0.041 Uiso 1 1 calc R U . . .
H26 H 0.337012 0.285175 0.849290 0.076(16) Uiso 1 1 d R . . . .
H27 H 0.219112 0.356575 0.714980 0.057(14) Uiso 1 1 d R . . . .
H17 H 0.616212 0.011475 0.638180 0.051(13) Uiso 1 1 d R . . . .
H18 H 0.690312 0.115675 0.559290 0.042(11) Uiso 1 1 d R . . . .

loop_
_atom_site_aniso_label
_atom_site_aniso_U_11
_atom_site_aniso_U_22
_atom_site_aniso_U_33
_atom_site_aniso_U_23
_atom_site_aniso_U_13
_atom_site_aniso_U_12
Ni1 0.0215(2) 0.0189(3) 0.0190(3) -0.0016(2) 0.00020(18) -0.0018(2)
P2 0.0236(5) 0.0235(6) 0.0231(5) 0.0009(5) 0.0015(4) -0.0030(5)
P1 0.0294(5) 0.0207(6) 0.0193(5) -0.0018(4) 0.0019(4) -0.0042(4)
N2 0.0232(15) 0.036(2) 0.0316(19) 0.0002(17) 0.0061(14) 0.0012(16)
O1 0.0430(15) 0.0216(17) 0.0246(16) -0.0049(12) 0.0107(13) -0.0073(12)
N3 0.0326(17) 0.017(2) 0.0216(18) -0.0040(14) -0.0008(14) -0.0026(14)
C25 0.0212(18) 0.019(2) 0.023(2) 0.0019(17) 0.0032(16) -0.0016(16)
N4 0.0305(17) 0.027(2) 0.0206(18) -0.0039(15) -0.0026(14) 0.0007(15)
N1 0.0293(17) 0.033(2) 0.031(2) 0.0048(16) 0.0008(15) 0.0098(16)
C28 0.036(2) 0.018(2) 0.022(2) -0.0014(17) -0.0074(18) -0.0055(17)
C16 0.031(2) 0.025(3) 0.018(2) -0.0060(17) 0.0008(17) 0.0000(18)
C2 0.0185(18) 0.029(3) 0.021(2) -0.0003(18) 0.0003(16) -0.0026(16)
C1 0.0215(19) 0.023(2) 0.025(2) -0.0059(18) -0.0012(16) -0.0028(16)
C7 0.032(2) 0.025(3) 0.021(2) -0.0007(18) 0.0026(17) -0.0035(18)
C6 0.0226(19) 0.031(3) 0.018(2) -0.0006(18) 0.0011(16) -0.0023(17)
C27 0.055(3) 0.022(3) 0.031(3) -0.007(2) 0.001(2) 0.001(2)
C5 0.038(2) 0.038(3) 0.021(2) -0.003(2) 0.0086(18) -0.0012(19)
C15 0.094(3) 0.034(3) 0.027(3) -0.004(2) 0.023(2) -0.013(3)
C4 0.045(2) 0.028(3) 0.035(2) -0.007(2) 0.0117(19) 0.002(2)
C3 0.037(2) 0.020(3) 0.034(2) 0.0006(18) 0.0071(19) 0.0037(17)
C31 0.035(2) 0.028(3) 0.027(2) 0.0026(18) -0.0037(18) 0.0040(18)
C22 0.029(2) 0.033(3) 0.035(3) 0.000(2) 0.0087(19) -0.0021(18)
C19 0.041(2) 0.030(3) 0.037(3) 0.003(2) 0.000(2) 0.003(2)
C26 0.045(2) 0.024(3) 0.026(2) -0.0069(19) 0.001(2) -0.0006(19)
C18 0.024(2) 0.059(3) 0.038(3) 0.004(2) 0.005(2) 0.008(2)
C17 0.032(2) 0.048(3) 0.041(3) 0.011(2) 0.008(2) 0.014(2)
C13 0.0260(18) 0.019(2) 0.022(2) 0.0020(17) 0.0017(16) -0.0027(16)
C8 0.0240(19) 0.026(3) 0.019(2) 0.0009(18) 0.0022(16) 0.0003(17)
C9 0.043(2) 0.032(3) 0.022(2) 0.0017(19) 0.0047(18) -0.003(2)
C30 0.039(2) 0.036(3) 0.052(3) 0.009(2) -0.002(2) 0.006(2)
C10 0.058(3) 0.026(3) 0.029(3) 0.004(2) 0.003(2) -0.016(2)
C32 0.041(2) 0.047(3) 0.046(3) 0.003(2) -0.011(2) 0.007(2)
C20 0.061(3) 0.040(3) 0.040(3) 0.011(2) -0.001(2) 0.008(2)
C33 0.051(2) 0.054(3) 0.038(3) 0.016(2) 0.004(2) 0.006(2)
C29 0.045(2) 0.040(3) 0.036(3) 0.008(2) 0.002(2) -0.008(2)
C14 0.059(3) 0.034(3) 0.054(3) 0.003(2) -0.028(2) 0.000(2)
C24 0.050(3) 0.053(4) 0.056(3) -0.006(3) 0.000(2) -0.016(2)
C23 0.050(3) 0.037(3) 0.046(3) 0.010(2) 0.016(2) 0.003(2)
C21 0.093(4) 0.032(3) 0.049(3) 0.001(2) -0.007(3) 0.005(3)
C12 0.0246(19) 0.021(2) 0.023(2) -0.0024(17) 0.0013(17) -0.0021(16)
C11 0.050(2) 0.027(3) 0.024(2) -0.0027(18) 0.0029(19) -0.0075(19)

loop_
_atom_type_symbol
_atom_type_description
_atom_type_scat_dispersion_real
_atom_type_scat_dispersion_imag
_atom_type_scat_source
C C 0.0033 0.0016 'International Tables Vol C Tables 4.2.6.8 and 6.1.1.4'
H H 0.0000 0.0000 'International Tables Vol C Tables 4.2.6.8 and 6.1.1.4'
N N 0.0061 0.0033 'International Tables Vol C Tables 4.2.6.8 and 6.1.1.4'
O O 0.0106 0.0060 'International Tables Vol C Tables 4.2.6.8 and 6.1.1.4'
P P 0.1023 0.0942 'International Tables Vol C Tables 4.2.6.8 and 6.1.1.4'
Ni Ni 0.3393 1.1124 'International Tables Vol C Tables 4.2.6.8 and 6.1.1.4'

loop_
_geom_angle_atom_site_label_1
_geom_angle_atom_site_label_2
_geom_angle_atom_site_label_3
_geom_angle
_geom_angle_site_symmetry_1
_geom_angle_site_symmetry_3
_geom_angle_publ_flag
C16 Ni1 C25 101.64(15) . . ?
C16 Ni1 P2 152.19(12) . . ?
C25 Ni1 P2 106.05(10) . . ?
C16 Ni1 P1 95.39(12) . . ?
C25 Ni1 P1 162.73(10) . . ?
P2 Ni1 P1 56.83(4) . . ?
C2 P2 P1 105.33(13) . . ?
C2 P2 Ni1 93.89(11) . . ?
P1 P2 Ni1 61.79(4) . . ?
C12 P1 P2 99.02(12) 3_556 . ?
C12 P1 Ni1 102.38(12) 3_556 . ?
P2 P1 Ni1 61.37(4) . . ?
C16 N2 C18 111.1(3) . . ?
C16 N2 C22 123.8(3) . . ?
C18 N2 C22 125.0(3) . . ?
C1 O1 C13 119.5(3) . . ?
C25 N3 C27 111.7(3) . . ?
C25 N3 C28 124.3(3) . . ?
C27 N3 C28 124.0(3) . . ?
N3 C25 N4 103.0(3) . . ?
N3 C25 Ni1 129.7(3) . . ?
N4 C25 Ni1 127.0(3) . . ?
C25 N4 C26 111.6(3) . . ?
C25 N4 C31 123.8(3) . . ?
C26 N4 C31 124.6(3) . . ?
C16 N1 C17 111.7(3) . . ?
C16 N1 C19 123.9(3) . . ?
C17 N1 C19 124.4(3) . . ?
N3 C28 C30 110.5(3) . . ?
N3 C28 C29 110.5(3) . . ?
C30 C28 C29 111.6(3) . . ?
N1 C16 N2 103.1(3) . . ?
N1 C16 Ni1 130.0(3) . . ?
N2 C16 Ni1 126.9(3) . . ?
C3 C2 C1 115.6(3) . . ?
C3 C2 P2 114.9(3) . . ?
C1 C2 P2 129.5(3) . . ?
O1 C1 C6 120.9(3) . . ?
O1 C1 C2 116.3(3) . . ?
C6 C1 C2 122.9(3) . . ?
C8 C7 C6 109.5(3) . . ?
C8 C7 C15 111.7(3) . . ?
C6 C7 C15 111.8(3) . . ?
C8 C7 C14 107.6(3) . . ?
C6 C7 C14 107.8(3) . . ?
C15 C7 C14 108.3(3) . . ?
C5 C6 C1 118.1(4) . . ?
C5 C6 C7 122.3(4) . . ?
C1 C6 C7 119.3(3) . . ?
C26 C27 N3 106.9(4) . . ?
C6 C5 C4 120.9(4) . . ?
C3 C4 C5 119.7(4) . . ?
C4 C3 C2 122.7(4) . . ?
N4 C31 C32 109.9(3) . . ?
N4 C31 C33 111.1(3) . . ?
C32 C31 C33 113.1(3) . . ?
N2 C22 C24 111.0(4) . . ?
N2 C22 C23 110.7(3) . . ?
C24 C22 C23 111.8(3) . . ?
N1 C19 C21 111.1(4) . . ?
N1 C19 C20 110.7(3) . . ?
C21 C19 C20 111.8(4) . . ?
C27 C26 N4 106.8(4) . . ?
C17 C18 N2 107.2(3) . . ?
C18 C17 N1 106.9(4) . . ?
O1 C13 C8 120.6(3) . . ?
O1 C13 C12 115.9(3) . . ?
C8 C13 C12 123.5(3) . . ?
C9 C8 C13 117.7(3) . . ?
C9 C8 C7 122.3(3) . . ?
C13 C8 C7 119.8(3) . . ?
C10 C9 C8 120.4(4) . . ?
C11 C10 C9 119.9(4) . . ?
C11 C12 C13 115.8(3) . . ?
C11 C12 P1 124.1(3) . 3_556 ?
C13 C12 P1 119.8(3) . 3_556 ?
C10 C11 C12 122.7(4) . . ?

loop_
_geom_bond_atom_site_label_1
_geom_bond_atom_site_label_2
_geom_bond_distance
_geom_bond_site_symmetry_2
_geom_bond_publ_flag
Ni1 C16 1.899(4) . ?
Ni1 C25 1.929(4) . ?
Ni1 P2 2.2510(11) . ?
Ni1 P1 2.2599(11) . ?
P2 C2 1.861(4) . ?
P2 P1 2.1466(14) . ?
P1 C12 1.861(4) 3_556 ?
N2 C16 1.370(4) . ?
N2 C18 1.393(5) . ?
N2 C22 1.468(5) . ?
O1 C1 1.383(4) . ?
O1 C13 1.390(4) . ?
N3 C25 1.367(4) . ?
N3 C27 1.391(5) . ?
N3 C28 1.468(4) . ?
C25 N4 1.377(4) . ?
N4 C26 1.389(5) . ?
N4 C31 1.459(5) . ?
N1 C16 1.365(5) . ?
N1 C17 1.389(4) . ?
N1 C19 1.475(5) . ?
C28 C30 1.519(5) . ?
C28 C29 1.529(5) . ?
C2 C3 1.399(5) . ?
C2 C1 1.413(5) . ?
C1 C6 1.400(5) . ?
C7 C8 1.524(5) . ?
C7 C6 1.528(5) . ?
C7 C15 1.538(5) . ?
C7 C14 1.541(5) . ?
C6 C5 1.382(5) . ?
C27 C26 1.341(5) . ?
C5 C4 1.389(5) . ?
C4 C3 1.374(5) . ?
C31 C32 1.520(5) . ?
C31 C33 1.528(5) . ?
C22 C24 1.522(5) . ?
C22 C23 1.528(5) . ?
C19 C21 1.517(6) . ?
C19 C20 1.521(5) . ?
C18 C17 1.326(6) . ?
C13 C8 1.400(5) . ?
C13 C12 1.401(5) . ?
C8 C9 1.393(5) . ?
C9 C10 1.386(5) . ?
C10 C11 1.380(5) . ?
C12 C11 1.390(5) . ?
